data_7009313
loop_
_publ_author_name
'Baker, Robert W.'
'Foulkes, Michael A.'
'Turner, Peter'

_publ_contact_author
;
    Dr Robert W Baker
    School of Chemsitry (F11)
    University of Sydney
    Sydney NSW 2006
    Australia
;
_publ_section_title
;
 Enantiospecific synthesis of a planar chiral fluorenylzirconium
 ansa-metallocene: synthesis and structures of [1-(9-fluorenyl)- and
 [1-(1-methyl-9-fluorenyl)-2-(2-indenyl)naphthalene]zirconium
 dichloride
;
_journal_issue 4
_journal_name_full 'Journal of the Chemical Society, Dalton Transactions'
_journal_page_first 431
_journal_paper_doi 10.1039/a910246i
_journal_year 2000
_chemical_formula_sum 'C35 H23 Cl2 Zr'
_chemical_formula_weight 605.69
_space_group_IT_number 2
_symmetry_cell_setting triclinic
_symmetry_Int_Tables_number 2
_symmetry_space_group_name_Hall '-P 1'
_symmetry_space_group_name_H-M 'P -1'
_cell_angle_alpha 98.72(1)
_cell_angle_beta 112.29(1)
_cell_angle_gamma 68.47(1)
_cell_formula_units_Z 2
_cell_length_a 12.134(2)
_cell_length_b 12.745(2)
_cell_length_c 10.334(2)
_cell_measurement_reflns_used 25
_cell_measurement_temperature 294.2
_cell_measurement_theta_max 46.5
_cell_measurement_theta_min 41.8
_cell_volume 1375.4(4)
_computing_cell_refinement 'MSC/AFC Diffractometer Control'
_computing_data_collection 'MSC/AFC Diffractometer Control'
_computing_data_reduction 'teXsan (MSC, 1995)'
_computing_publication_material 'teXsan (MSC, 1995)'
_computing_structure_refinement 'teXsan (MSC, 1995)'
_computing_structure_solution
;
SHELXS86 (Sheldrick, 1985)
;
_diffrn_ambient_temperature 294.2
_diffrn_measurement_device 'Rigaku AFC7R'
_diffrn_measurement_method \w-2\q
_diffrn_orient_matrix_UB_11 -0.05150
_diffrn_orient_matrix_UB_12 0.08138
_diffrn_orient_matrix_UB_13 -0.01992
_diffrn_orient_matrix_UB_21 0.07880
_diffrn_orient_matrix_UB_22 0.01711
_diffrn_orient_matrix_UB_23 0.01848
_diffrn_orient_matrix_UB_31 -0.00992
_diffrn_orient_matrix_UB_32 -0.01417
_diffrn_orient_matrix_UB_33 -0.10099
_diffrn_radiation_detector 'scintillation counter'
_diffrn_radiation_monochromator graphite
_diffrn_radiation_source 'Rigaku rotating anode'
_diffrn_radiation_type 'Cu K\a'
_diffrn_radiation_wavelength 1.5418
_diffrn_reflns_av_R_equivalents 0.04803
_diffrn_reflns_limit_h_max 14
_diffrn_reflns_limit_h_min -1
_diffrn_reflns_limit_k_max 15
_diffrn_reflns_limit_k_min -14
_diffrn_reflns_limit_l_max 11
_diffrn_reflns_limit_l_min -12
_diffrn_reflns_number 5673
_diffrn_reflns_reduction_process 'Lp corrections applied'
_diffrn_reflns_theta_max 67.64
_diffrn_reflns_theta_min 3.73
_diffrn_standards_decay_% 7.45
_diffrn_standards_interval_count 150
_diffrn_standards_number 3
_exptl_absorpt_coefficient_mu 5.336
_exptl_absorpt_correction_T_max 1.000
_exptl_absorpt_correction_T_min 0.731
_exptl_absorpt_correction_type
;
\y scans (North,Phillips & Matthews, 1968)
;
_exptl_crystal_colour orange
_exptl_crystal_density_diffrn 1.462
_exptl_crystal_density_meas ?
_exptl_crystal_description frag
_exptl_crystal_F_000 614.00
_exptl_crystal_size_max 0.30
_exptl_crystal_size_mid 0.22
_exptl_crystal_size_min 0.15
_refine_diff_density_max 0.35
_refine_diff_density_min -0.72
_refine_ls_extinction_method none
_refine_ls_goodness_of_fit_all 1.886
_refine_ls_goodness_of_fit_obs 2.042
_refine_ls_matrix_type full
_refine_ls_number_constraints 0
_refine_ls_number_parameters 355
_refine_ls_number_reflns 3982
_refine_ls_number_restraints 3
_refine_ls_R_factor_all 0.0516
_refine_ls_R_factor_obs 0.0353
_refine_ls_shift/esd_max 0.0090
_refine_ls_shift/esd_mean 0.0070
_refine_ls_structure_factor_coef F
_refine_ls_weighting_details 'w = 1/[\s^2^(Fo)'
_refine_ls_weighting_scheme calc
_refine_ls_wR_factor_all 0.0413
_refine_ls_wR_factor_obs 0.0398
_reflns_number_observed 3982
_reflns_number_total 4926
_reflns_observed_criterion >3.00\s(I)
_cod_data_source_file a910246i.txt
_cod_data_source_block rwb7
_cod_depositor_comments
;
 Correcting the data name order in the GEOM_TORSION loop.

 Antanas Vaitkus,
 2018-08-08

The following automatic conversions were performed:

'_refine_ls_weighting_scheme' value 'w = 1/[\s^2^(Fo)' was changed to
'calc'. New tag '_refine_ls_weighting_details' was created. The value
of the new tag was set to 'w = 1/[\s^2^(Fo)'.

Automatic conversion script
Id: cif_fix_values 3143 2015-03-26 13:38:13Z robertas 
;
_cod_original_cell_volume 1375.4(5)
_cod_original_sg_symbol_H-M 'P -1       '
_cod_original_formula_sum 'C35 H23 Cl2 Zr '
_cod_database_code 7009313

loop_
_symmetry_equiv_pos_as_xyz
'   +x,   +y,   +z'
'   -x,   -y,   -z'

loop_
_atom_site_aniso_label
_atom_site_aniso_U_11
_atom_site_aniso_U_22
_atom_site_aniso_U_33
_atom_site_aniso_U_12
_atom_site_aniso_U_13
_atom_site_aniso_U_23
Zr(1) 0.0412(1) 0.0338(1) 0.0594(1) -0.01687(8) 0.01073(9) 0.00654(9)
Cl(1) 0.0586(4) 0.0491(4) 0.1023(6) -0.0207(3) 0.0211(4) -0.0174(4)
Cl(2) 0.0587(4) 0.0829(5) 0.0898(6) -0.0332(4) 0.0046(4) 0.0434(5)
C(1) 0.039(1) 0.033(1) 0.061(1) -0.0141(9) 0.011(1) 0.0096(9)
C(2) 0.040(1) 0.038(1) 0.059(1) -0.0205(9) 0.009(1) 0.0072(10)
C(3) 0.051(1) 0.052(2) 0.062(1) -0.022(1) 0.014(1) 0.001(1)
C(4) 0.066(2) 0.076(2) 0.057(2) -0.034(1) 0.011(1) 0.005(1)
C(5) 0.056(2) 0.071(2) 0.070(1) -0.028(1) 0.000(1) 0.026(1)
C(6) 0.047(1) 0.048(1) 0.074(1) -0.019(1) 0.008(1) 0.019(1)
C(7) 0.040(1) 0.038(1) 0.071(1) -0.0174(9) 0.010(1) 0.013(1)
C(8) 0.047(1) 0.039(1) 0.073(1) -0.0191(10) 0.018(1) 0.007(1)
C(9) 0.055(2) 0.043(1) 0.099(2) -0.014(1) 0.030(2) 0.001(1)
C(10) 0.090(2) 0.062(2) 0.102(2) -0.020(2) 0.057(2) -0.013(2)
C(11) 0.096(2) 0.072(2) 0.078(2) -0.030(2) 0.043(2) -0.007(1)
C(12) 0.068(2) 0.060(2) 0.067(1) -0.025(1) 0.023(1) 0.008(1)
C(13) 0.046(1) 0.038(1) 0.065(1) -0.0190(10) 0.018(1) 0.0034(10)
C(14) 0.046(1) 0.032(1) 0.056(1) -0.0132(9) 0.015(1) 0.009(1)
C(15) 0.051(1) 0.036(1) 0.062(2) -0.0157(10) 0.016(1) 0.008(1)
C(16) 0.052(1) 0.048(2) 0.100(2) -0.022(1) 0.013(2) 0.018(2)
C(17) 0.064(2) 0.058(2) 0.144(4) -0.033(1) 0.018(2) 0.022(2)
C(18) 0.084(2) 0.048(2) 0.122(3) -0.035(1) 0.032(2) 0.015(2)
C(19) 0.079(2) 0.037(1) 0.085(2) -0.017(1) 0.034(2) 0.012(1)
C(20) 0.057(1) 0.037(1) 0.059(2) -0.012(1) 0.021(1) 0.010(1)
C(21) 0.055(1) 0.038(1) 0.076(2) -0.004(1) 0.019(1) 0.017(1)
C(22) 0.043(1) 0.047(1) 0.072(2) -0.013(1) 0.011(1) 0.015(1)
C(23) 0.048(1) 0.036(1) 0.053(1) -0.0158(10) 0.016(1) 0.0063(10)
C(24) 0.037(1) 0.038(1) 0.062(1) -0.0122(10) 0.011(1) 0.0093(10)
C(25) 0.044(1) 0.044(1) 0.058(1) -0.017(1) 0.014(1) 0.003(1)
C(26) 0.040(1) 0.050(1) 0.064(1) -0.020(1) 0.013(1) 0.007(1)
C(27) 0.059(2) 0.065(2) 0.081(2) -0.030(1) 0.027(2) 0.011(1)
C(28) 0.067(2) 0.070(2) 0.091(2) -0.041(2) 0.020(2) 0.012(2)
C(29) 0.071(2) 0.064(2) 0.091(2) -0.044(2) 0.017(2) 0.000(2)
C(30) 0.055(2) 0.057(2) 0.071(2) -0.026(1) 0.011(1) -0.005(1)
C(31) 0.041(1) 0.049(1) 0.063(1) -0.019(1) 0.009(1) 0.007(1)
C(32) 0.043(1) 0.049(1) 0.054(1) -0.019(1) 0.011(1) 0.007(1)
C(33) 0.080(3) 0.127(5) 0.134(4) -0.039(3) 0.034(3) -0.029(3)
C(34) 0.087(3) 0.090(3) 0.123(4) -0.018(3) -0.001(2) -0.007(3)
C(35) 0.117(4) 0.122(4) 0.099(3) -0.061(3) 0.032(3) -0.016(3)

loop_
_atom_site_label
_atom_site_fract_x
_atom_site_fract_y
_atom_site_fract_z
_atom_site_U_iso_or_equiv
_atom_site_occupancy
_atom_site_refinement_flags
_atom_site_thermal_displace_type
_atom_site_calc_flag
_atom_site_calc_attached_atom
Zr(1) 0.67311(2) 0.21166(2) 0.33902(2) 0.04433(6) 1.000 . Uani d ?
Cl(1) 0.71447(7) 0.04995(6) 0.18803(10) 0.0725(2) 1.000 . Uani d ?
Cl(2) 0.71111(7) 0.11662(7) 0.54448(9) 0.0751(3) 1.000 . Uani d ?
C(1) 0.7455(2) 0.3674(2) 0.3566(3) 0.0439(6) 1.000 . Uani d ?
C(2) 0.8142(2) 0.3252(2) 0.4960(3) 0.0447(6) 1.000 . Uani d ?
C(3) 0.8046(3) 0.3702(2) 0.6253(3) 0.0546(7) 1.000 . Uani d ?
C(4) 0.8870(3) 0.3106(3) 0.7452(3) 0.0653(9) 1.000 . Uani d ?
C(5) 0.9762(3) 0.2031(3) 0.7366(3) 0.0670(8) 1.000 . Uani d ?
C(6) 0.9876(2) 0.1571(2) 0.6144(3) 0.0565(7) 1.000 . Uani d ?
C(7) 0.9081(2) 0.2173(2) 0.4898(3) 0.0490(6) 1.000 . Uani d ?
C(8) 0.9048(2) 0.1972(2) 0.3487(3) 0.0507(7) 1.000 . Uani d ?
C(9) 0.9823(3) 0.1119(2) 0.2856(4) 0.0641(8) 1.000 . Uani d ?
C(10) 0.9594(4) 0.1186(3) 0.1475(4) 0.080(1) 1.000 . Uani d ?
C(11) 0.8598(4) 0.2081(3) 0.0665(4) 0.078(1) 1.000 . Uani d ?
C(12) 0.7840(3) 0.2930(3) 0.1237(3) 0.0628(8) 1.000 . Uani d ?
C(13) 0.8066(2) 0.2898(2) 0.2664(3) 0.0477(6) 1.000 . Uani d ?
C(14) 0.6497(2) 0.4818(2) 0.3148(3) 0.0444(6) 1.000 . Uani d ?
C(15) 0.6866(2) 0.5776(2) 0.3226(3) 0.0492(7) 1.000 . Uani d ?
C(16) 0.8126(3) 0.5727(2) 0.3785(4) 0.0666(9) 1.000 . Uani d ?
C(17) 0.8431(3) 0.6671(3) 0.3835(5) 0.087(1) 1.000 . Uani d ?
C(18) 0.7478(3) 0.7705(3) 0.3328(4) 0.079(1) 1.000 . Uani d ?
C(19) 0.6262(3) 0.7775(2) 0.2793(4) 0.0639(9) 1.000 . Uani d ?
C(20) 0.5895(3) 0.6826(2) 0.2725(3) 0.0502(7) 1.000 . Uani d ?
C(21) 0.4628(3) 0.6891(2) 0.2211(3) 0.0582(7) 1.000 . Uani d ?
C(22) 0.4293(2) 0.5967(2) 0.2155(3) 0.0554(7) 1.000 . Uani d ?
C(23) 0.5245(2) 0.4914(2) 0.2621(3) 0.0449(6) 1.000 . Uani d ?
C(24) 0.4928(2) 0.3886(2) 0.2569(3) 0.0462(6) 1.000 . Uani d ?
C(25) 0.4775(2) 0.3483(2) 0.3670(3) 0.0488(7) 1.000 . Uani d ?
C(26) 0.4382(2) 0.2521(2) 0.3143(3) 0.0502(7) 1.000 . Uani d ?
C(27) 0.4014(3) 0.1837(3) 0.3752(3) 0.0630(9) 1.000 . Uani d ?
C(28) 0.3623(3) 0.1004(3) 0.2964(4) 0.0708(9) 1.000 . Uani d ?
C(29) 0.3617(3) 0.0788(3) 0.1586(4) 0.0717(9) 1.000 . Uani d ?
C(30) 0.4010(3) 0.1389(3) 0.0991(3) 0.0623(9) 1.000 . Uani d ?
C(31) 0.4396(2) 0.2297(2) 0.1777(3) 0.0509(7) 1.000 . Uani d ?
C(32) 0.4789(2) 0.3113(2) 0.1432(3) 0.0485(7) 1.000 . Uani d ?
C(33) 0.1069(5) 0.4503(5) -0.0280(7) 0.115(2) 1.000 D Uani d ?
C(34) 0.0936(5) 0.4115(4) 0.0729(7) 0.115(2) 1.000 D Uani d ?
C(35) -0.0131(6) 0.4598(5) 0.1046(6) 0.109(2) 1.000 D Uani d ?
H(3) 0.7421 0.4409 0.6303 0.066 1.000 . Uiso c ?
H(4) 0.8840 0.3418 0.8338 0.078 1.000 . Uiso c ?
H(5) 1.0298 0.1620 0.8201 0.080 1.000 . Uiso c ?
H(6) 1.0486 0.0849 0.6119 0.068 1.000 . Uiso c ?
H(9) 1.0495 0.0506 0.3391 0.077 1.000 . Uiso c ?
H(10) 1.0118 0.0617 0.1048 0.096 1.000 . Uiso c ?
H(11) 0.8450 0.2093 -0.0305 0.093 1.000 . Uiso c ?
H(12) 0.7171 0.3533 0.0678 0.075 1.000 . Uiso c ?
H(16) 0.8778 0.5035 0.4134 0.080 1.000 . Uiso c ?
H(17) 0.9292 0.6627 0.4216 0.104 1.000 . Uiso c ?
H(18) 0.7698 0.8354 0.3364 0.095 1.000 . Uiso c ?
H(19) 0.5628 0.8478 0.2452 0.077 1.000 . Uiso c ?
H(21) 0.3985 0.7594 0.1893 0.070 1.000 . Uiso c ?
H(22) 0.3425 0.6032 0.1804 0.066 1.000 . Uiso c ?
H(25) 0.4908 0.3793 0.4590 0.059 1.000 . Uiso c ?
H(27) 0.4042 0.1962 0.4692 0.076 1.000 . Uiso c ?
H(28) 0.3349 0.0557 0.3348 0.085 1.000 . Uiso c ?
H(29) 0.3327 0.0203 0.1058 0.086 1.000 . Uiso c ?
H(30) 0.4030 0.1211 0.0072 0.075 1.000 . Uiso c ?
H(32) 0.4930 0.3133 0.0594 0.058 1.000 . Uiso c ?
H(33) 0.175(2) 0.441(3) -0.057(4) 0.11(1) 1.000 D Uiso d ?
H(34) 0.160(3) 0.355(3) 0.133(4) 0.13(1) 1.000 D Uiso d ?
H(35) -0.019(4) 0.423(3) 0.174(4) 0.12(1) 1.000 D Uiso d ?

loop_
_atom_type_symbol
_atom_type_oxidation_number
_atom_type_number_in_cell
_atom_type_scat_dispersion_real
_atom_type_scat_dispersion_imag
_atom_type_scat_source
C 0 70 0.018 0.009
;International Tables for Crystallography
(1992, Vol. C, Tables 4.2.6.8 and 6.1.1.1)
;
H 0 46 0.000 0.000
;International Tables for Crystallography
(1992, Vol. C, Table 6.1.1.2)
;
Cl 0 4 0.364 0.702
;International Tables for Crystallography
(1992, Vol. C, Tables 4.2.6.8 and 6.1.1.1)
;
Zr 0 2 -0.186 2.245
;International Tables for Crystallography
(1992, Vol. C, Tables 4.2.6.8 and 6.1.1.1)
;

loop_
_geom_angle_atom_site_label_1
_geom_angle_atom_site_label_2
_geom_angle_atom_site_label_3
_geom_angle
_geom_angle_site_symmetry_1
_geom_angle_site_symmetry_2
_geom_angle_site_symmetry_3
_geom_angle_publ_flag
Cl(1) Zr(1) Cl(2) 99.03(5) . . . yes
C(2) C(1) C(13) 107.1(3) . . . yes
C(2) C(1) C(14) 126.8(3) . . . yes
C(13) C(1) C(14) 124.6(3) . . . yes
C(1) C(2) C(3) 131.9(3) . . . yes
C(1) C(2) C(7) 108.2(3) . . . yes
C(3) C(2) C(7) 119.9(3) . . . yes
C(2) C(3) C(4) 119.1(4) . . . yes
C(2) C(3) H(3) 120.4 . . . no
C(4) C(3) H(3) 120.5 . . . no
C(3) C(4) C(5) 120.2(4) . . . yes
C(3) C(4) H(4) 119.9 . . . no
C(5) C(4) H(4) 119.9 . . . no
C(4) C(5) C(6) 122.2(4) . . . yes
C(4) C(5) H(5) 118.9 . . . no
C(6) C(5) H(5) 118.9 . . . no
C(5) C(6) C(7) 119.3(4) . . . yes
C(5) C(6) H(6) 120.4 . . . no
C(7) C(6) H(6) 120.4 . . . no
C(2) C(7) C(6) 119.2(4) . . . yes
C(2) C(7) C(8) 108.0(3) . . . yes
C(6) C(7) C(8) 132.6(4) . . . yes
C(7) C(8) C(9) 132.6(4) . . . yes
C(7) C(8) C(13) 108.1(3) . . . yes
C(9) C(8) C(13) 119.1(4) . . . yes
C(8) C(9) C(10) 119.1(4) . . . yes
C(8) C(9) H(9) 120.5 . . . no
C(10) C(9) H(9) 120.5 . . . no
C(9) C(10) C(11) 121.3(4) . . . yes
C(9) C(10) H(10) 119.3 . . . no
C(11) C(10) H(10) 119.4 . . . no
C(10) C(11) C(12) 121.5(5) . . . yes
C(10) C(11) H(11) 119.2 . . . no
C(12) C(11) H(11) 119.2 . . . no
C(11) C(12) C(13) 118.6(4) . . . yes
C(11) C(12) H(12) 120.7 . . . no
C(13) C(12) H(12) 120.7 . . . no
C(1) C(13) C(8) 108.2(3) . . . yes
C(1) C(13) C(12) 131.5(4) . . . yes
C(8) C(13) C(12) 120.3(4) . . . yes
C(1) C(14) C(15) 121.5(3) . . . yes
C(1) C(14) C(23) 117.7(3) . . . yes
C(15) C(14) C(23) 120.7(3) . . . yes
C(14) C(15) C(16) 122.8(3) . . . yes
C(14) C(15) C(20) 118.1(3) . . . yes
C(16) C(15) C(20) 119.1(3) . . . yes
C(15) C(16) C(17) 120.5(4) . . . yes
C(15) C(16) H(16) 119.8 . . . no
C(17) C(16) H(16) 119.7 . . . no
C(16) C(17) C(18) 120.6(4) . . . yes
C(16) C(17) H(17) 119.7 . . . no
C(18) C(17) H(17) 119.7 . . . no
C(17) C(18) C(19) 120.1(4) . . . yes
C(17) C(18) H(18) 120.0 . . . no
C(19) C(18) H(18) 120.0 . . . no
C(18) C(19) C(20) 121.6(4) . . . yes
C(18) C(19) H(19) 119.2 . . . no
C(20) C(19) H(19) 119.2 . . . no
C(15) C(20) C(19) 118.1(4) . . . yes
C(15) C(20) C(21) 119.5(3) . . . yes
C(19) C(20) C(21) 122.4(3) . . . yes
C(20) C(21) C(22) 121.6(3) . . . yes
C(20) C(21) H(21) 119.2 . . . no
C(22) C(21) H(21) 119.2 . . . no
C(21) C(22) C(23) 119.7(3) . . . yes
C(21) C(22) H(22) 120.2 . . . no
C(23) C(22) H(22) 120.2 . . . no
C(14) C(23) C(22) 120.5(3) . . . yes
C(14) C(23) C(24) 117.9(3) . . . yes
C(22) C(23) C(24) 121.7(3) . . . yes
C(23) C(24) C(25) 125.8(3) . . . yes
C(23) C(24) C(32) 125.6(3) . . . yes
C(25) C(24) C(32) 108.5(3) . . . yes
C(24) C(25) C(26) 107.4(3) . . . yes
C(24) C(25) H(25) 126.3 . . . no
C(26) C(25) H(25) 126.3 . . . no
C(25) C(26) C(27) 131.8(4) . . . yes
C(25) C(26) C(31) 107.8(3) . . . yes
C(27) C(26) C(31) 120.4(4) . . . yes
C(26) C(27) C(28) 118.5(4) . . . yes
C(26) C(27) H(27) 120.7 . . . no
C(28) C(27) H(27) 120.7 . . . no
C(27) C(28) C(29) 121.2(4) . . . yes
C(27) C(28) H(28) 119.4 . . . no
C(29) C(28) H(28) 119.4 . . . no
C(28) C(29) C(30) 122.0(4) . . . yes
C(28) C(29) H(29) 119.0 . . . no
C(30) C(29) H(29) 119.0 . . . no
C(29) C(30) C(31) 118.5(4) . . . yes
C(29) C(30) H(30) 120.8 . . . no
C(31) C(30) H(30) 120.8 . . . no
C(26) C(31) C(30) 119.4(4) . . . yes
C(26) C(31) C(32) 108.5(3) . . . yes
C(30) C(31) C(32) 132.1(4) . . . yes
C(24) C(32) C(31) 107.3(3) . . . yes
C(24) C(32) H(32) 126.4 . . . no
C(31) C(32) H(32) 126.4 . . . no
C(34) C(33) C(35) 120.6(8) . . 2_565 yes
C(34) C(33) H(33) 135(3) . . . no
C(35) C(33) H(33) 103(3) 2_565 . . no
C(33) C(34) C(35) 120.7(8) . . . yes
C(33) C(34) H(34) 122(3) . . . no
C(35) C(34) H(34) 116(4) . . . no
C(33) C(35) C(34) 118.6(8) 2_565 . . yes
C(33) C(35) H(35) 125(3) 2_565 . . no
C(34) C(35) H(35) 115(3) . . . no

loop_
_geom_bond_atom_site_label_1
_geom_bond_atom_site_label_2
_geom_bond_distance
_geom_bond_site_symmetry_1
_geom_bond_site_symmetry_2
_geom_bond_publ_flag
Zr(1) Cl(1) 2.407(1) . . yes
Zr(1) Cl(2) 2.412(1) . . yes
C(1) C(2) 1.433(5) . . yes
C(1) C(13) 1.450(5) . . yes
C(1) C(14) 1.494(4) . . yes
C(2) C(3) 1.403(6) . . yes
C(2) C(7) 1.439(5) . . yes
C(3) C(4) 1.378(6) . . yes
C(3) H(3) 0.95 . . no
C(4) C(5) 1.416(6) . . yes
C(4) H(4) 0.95 . . no
C(5) C(6) 1.344(7) . . yes
C(5) H(5) 0.95 . . no
C(6) C(7) 1.411(5) . . yes
C(6) H(6) 0.95 . . no
C(7) C(8) 1.429(6) . . yes
C(8) C(9) 1.410(6) . . yes
C(8) C(13) 1.429(5) . . yes
C(9) C(10) 1.357(7) . . yes
C(9) H(9) 0.95 . . no
C(10) C(11) 1.404(7) . . yes
C(10) H(10) 0.95 . . no
C(11) C(12) 1.362(6) . . yes
C(11) H(11) 0.95 . . no
C(12) C(13) 1.398(6) . . yes
C(12) H(12) 0.95 . . no
C(14) C(15) 1.429(5) . . yes
C(14) C(23) 1.370(5) . . yes
C(15) C(16) 1.395(5) . . yes
C(15) C(20) 1.427(5) . . yes
C(16) C(17) 1.371(6) . . yes
C(16) H(16) 0.95 . . no
C(17) C(18) 1.407(6) . . yes
C(17) H(17) 0.95 . . no
C(18) C(19) 1.338(6) . . yes
C(18) H(18) 0.95 . . no
C(19) C(20) 1.418(5) . . yes
C(19) H(19) 0.95 . . no
C(20) C(21) 1.397(5) . . yes
C(21) C(22) 1.367(5) . . yes
C(21) H(21) 0.95 . . no
C(22) C(23) 1.416(5) . . yes
C(22) H(22) 0.95 . . no
C(23) C(24) 1.483(4) . . yes
C(24) C(25) 1.414(5) . . yes
C(24) C(32) 1.414(5) . . yes
C(25) C(26) 1.435(5) . . yes
C(25) H(25) 0.95 . . no
C(26) C(27) 1.422(5) . . yes
C(26) C(31) 1.402(6) . . yes
C(27) C(28) 1.352(6) . . yes
C(27) H(27) 0.95 . . no
C(28) C(29) 1.406(7) . . yes
C(28) H(28) 0.95 . . no
C(29) C(30) 1.351(6) . . yes
C(29) H(29) 0.95 . . no
C(30) C(31) 1.429(5) . . yes
C(30) H(30) 0.95 . . no
C(31) C(32) 1.429(5) . . yes
C(32) H(32) 0.95 . . no
C(33) C(34) 1.30(1) . . yes
C(33) C(35) 1.37(1) . 2_565 yes
C(33) H(33) 0.94(1) . . no
C(34) C(35) 1.36(1) . . yes
C(34) H(34) 0.94(1) . . no
C(35) H(35) 0.95(1) . . no

loop_
_geom_contact_atom_site_label_1
_geom_contact_atom_site_label_2
_geom_contact_distance
_geom_contact_site_symmetry_1
_geom_contact_site_symmetry_2
_geom_contact_publ_flag
Zr(1) C(1) 2.406(3) . . no
Zr(1) C(25) 2.467(4) . . no
Zr(1) C(24) 2.479(3) . . no
Zr(1) C(32) 2.496(4) . . no
Zr(1) C(13) 2.552(3) . . no
Zr(1) C(2) 2.580(3) . . no
Zr(1) C(26) 2.620(4) . . no
Zr(1) C(31) 2.630(4) . . no
Zr(1) C(7) 2.704(4) . . no
Zr(1) C(8) 2.713(4) . . no
Zr(1) C(14) 3.389(3) . . no
Zr(1) C(23) 3.413(3) . . no
Zr(1) C(12) 3.440(4) . . no
Zr(1) C(3) 3.515(4) . . no
Cl(1) C(31) 3.253(4) . . no
Cl(1) C(8) 3.308(4) . . no
Cl(1) C(30) 3.331(4) . . no
Cl(1) C(9) 3.370(4) . . no
Cl(1) C(32) 3.458(4) . . no
Cl(1) C(13) 3.510(4) . . no
Cl(1) C(10) 3.569(5) . . no
Cl(2) C(26) 3.268(4) . . no
Cl(2) C(27) 3.320(4) . . no
Cl(2) C(7) 3.343(4) . . no
Cl(2) C(6) 3.372(4) . . no
Cl(2) C(25) 3.417(4) . . no
Cl(2) C(2) 3.494(3) . . no
Cl(2) C(5) 3.549(4) . . no
C(6) C(18) 3.485(6) . 2_766 no
C(6) C(17) 3.545(6) . 2_766 no
C(6) C(9) 3.582(5) . 2_756 no
C(7) C(17) 3.561(6) . 2_766 no
C(12) C(22) 3.591(6) . 2_665 no
Zr(1) C(1) 2.406(3) . . no
Zr(1) C(25) 2.467(4) . . no
Zr(1) C(24) 2.479(3) . . no
Zr(1) C(32) 2.496(4) . . no
Zr(1) C(13) 2.552(3) . . no
Zr(1) C(2) 2.580(3) . . no
Zr(1) C(26) 2.620(4) . . no
Zr(1) C(31) 2.630(4) . . no
Zr(1) C(7) 2.704(4) . . no
Zr(1) C(8) 2.713(4) . . no
Zr(1) C(14) 3.389(3) . . no
Zr(1) C(23) 3.413(3) . . no
Zr(1) C(12) 3.440(4) . . no
Zr(1) C(3) 3.515(4) . . no

loop_
_geom_torsion_atom_site_label_1
_geom_torsion_atom_site_label_2
_geom_torsion_atom_site_label_3
_geom_torsion_atom_site_label_4
_geom_torsion_site_symmetry_1
_geom_torsion_site_symmetry_2
_geom_torsion_site_symmetry_3
_geom_torsion_site_symmetry_4
_geom_torsion
_geom_torsion_publ_flag
C(1) C(2) C(3) C(4) . . . . -178.5(4) no
C(1) C(2) C(7) C(6) . . . . -179.1(3) no
C(1) C(2) C(7) C(8) . . . . 4.9(4) no
C(1) C(13) C(8) C(7) . . . . -1.5(4) no
C(1) C(13) C(8) C(9) . . . . -177.4(3) no
C(1) C(13) C(12) C(11) . . . . 178.5(4) no
C(1) C(14) C(15) C(16) . . . . -4.8(6) no
C(1) C(14) C(15) C(20) . . . . 176.1(3) no
C(1) C(14) C(23) C(22) . . . . -177.5(4) no
C(1) C(14) C(23) C(24) . . . . 3.0(5) no
C(2) C(1) C(13) C(8) . . . . 4.6(4) no
C(2) C(1) C(13) C(12) . . . . -175.8(4) no
C(2) C(1) C(14) C(15) . . . . 80.5(5) no
C(2) C(1) C(14) C(23) . . . . -102.5(4) no
C(2) C(3) C(4) C(5) . . . . -2.9(6) no
C(2) C(7) C(6) C(5) . . . . -1.7(5) no
C(2) C(7) C(8) C(9) . . . . 173.0(4) no
C(2) C(7) C(8) C(13) . . . . -2.1(4) no
C(3) C(2) C(1) C(13) . . . . 173.7(4) no
C(3) C(2) C(1) C(14) . . . . 7.1(6) no
C(3) C(2) C(7) C(6) . . . . 1.3(5) no
C(3) C(2) C(7) C(8) . . . . -174.6(3) no
C(3) C(4) C(5) C(6) . . . . 2.6(7) no
C(4) C(3) C(2) C(7) . . . . 0.9(6) no
C(4) C(5) C(6) C(7) . . . . -0.3(6) no
C(5) C(6) C(7) C(8) . . . . 173.1(4) no
C(6) C(7) C(8) C(9) . . . . -2.2(7) no
C(6) C(7) C(8) C(13) . . . . -177.3(4) no
C(7) C(2) C(1) C(13) . . . . -5.8(4) no
C(7) C(2) C(1) C(14) . . . . -172.4(3) no
C(7) C(8) C(9) C(10) . . . . -176.3(4) no
C(7) C(8) C(13) C(12) . . . . 178.8(3) no
C(8) C(9) C(10) C(11) . . . . -0.6(8) no
C(8) C(13) C(1) C(14) . . . . 171.5(3) no
C(8) C(13) C(12) C(11) . . . . -1.9(6) no
C(9) C(8) C(13) C(12) . . . . 2.9(6) no
C(9) C(10) C(11) C(12) . . . . 1.6(9) no
C(10) C(9) C(8) C(13) . . . . -1.6(6) no
C(10) C(11) C(12) C(13) . . . . -0.3(8) no
C(12) C(13) C(1) C(14) . . . . -8.9(6) no
C(13) C(1) C(14) C(15) . . . . -83.8(5) no
C(13) C(1) C(14) C(23) . . . . 93.1(4) no
C(14) C(15) C(16) C(17) . . . . 180.0(5) no
C(14) C(15) C(20) C(19) . . . . -179.6(4) no
C(14) C(15) C(20) C(21) . . . . 1.5(6) no
C(14) C(23) C(22) C(21) . . . . 1.0(6) no
C(14) C(23) C(24) C(25) . . . . 85.9(5) no
C(14) C(23) C(24) C(32) . . . . -90.7(4) no
C(15) C(14) C(23) C(22) . . . . -0.5(6) no
C(15) C(14) C(23) C(24) . . . . 179.9(4) no
C(15) C(16) C(17) C(18) . . . . 0.2(9) no
C(15) C(20) C(19) C(18) . . . . -0.9(7) no
C(15) C(20) C(21) C(22) . . . . -1.1(6) no
C(16) C(15) C(14) C(23) . . . . 178.4(4) no
C(16) C(15) C(20) C(19) . . . . 1.3(6) no
C(16) C(15) C(20) C(21) . . . . -177.6(4) no
C(16) C(17) C(18) C(19) . . . . 0.2(10) no
C(17) C(16) C(15) C(20) . . . . -1.0(7) no
C(17) C(18) C(19) C(20) . . . . 0.2(9) no
C(18) C(19) C(20) C(21) . . . . 177.9(5) no
C(19) C(20) C(21) C(22) . . . . -179.9(5) no
C(20) C(15) C(14) C(23) . . . . -0.7(6) no
C(20) C(21) C(22) C(23) . . . . -0.2(7) no
C(21) C(22) C(23) C(24) . . . . -179.5(4) no
C(22) C(23) C(24) C(25) . . . . -93.6(5) no
C(22) C(23) C(24) C(32) . . . . 89.7(5) no
C(23) C(24) C(25) C(26) . . . . 175.8(3) no
C(23) C(24) C(32) C(31) . . . . -175.9(3) no
C(24) C(25) C(26) C(27) . . . . -175.2(4) no
C(24) C(25) C(26) C(31) . . . . 4.5(4) no
C(24) C(32) C(31) C(26) . . . . -4.1(4) no
C(24) C(32) C(31) C(30) . . . . 173.8(4) no
C(25) C(24) C(32) C(31) . . . . 6.9(4) no
C(25) C(26) C(27) C(28) . . . . 176.7(4) no
C(25) C(26) C(31) C(30) . . . . -178.4(3) no
C(25) C(26) C(31) C(32) . . . . -0.3(4) no
C(26) C(25) C(24) C(32) . . . . -7.1(4) no
C(26) C(27) C(28) C(29) . . . . 2.0(7) no
C(26) C(31) C(30) C(29) . . . . 1.4(6) no
C(27) C(26) C(31) C(30) . . . . 1.3(6) no
C(27) C(26) C(31) C(32) . . . . 179.5(3) no
C(27) C(28) C(29) C(30) . . . . 0.7(8) no
C(28) C(27) C(26) C(31) . . . . -3.0(6) no
C(28) C(29) C(30) C(31) . . . . -2.5(7) no
C(29) C(30) C(31) C(32) . . . . -176.2(4) no
